data_7050678
loop_
_publ_author_name
'Zimmer, Bertrand'
'Bulach, V\'eronique'
'Drexler, Cathy'
'Erhardt, Sabine'
'Hosseini, Mir Wais'
'De Cian, Andr\'e'

_publ_section_title
;
 Design, synthesis, structural analysis and atropoisomerisation studies
 of polynucleating ligands based on porphyrins bearing catechol units
;
_journal_issue 1
_journal_name_full 'New Journal of Chemistry'
_journal_page_first 43
_journal_page_last 57
_journal_paper_doi 10.1039/b104084g
_journal_volume 26
_journal_year 2002
_chemical_formula_moiety 'C149 H110 Cl10 N16 O24'
_chemical_formula_sum 'C149 H110 Cl10 N16 O24'
_chemical_formula_weight 2863.16
_space_group_IT_number 14
_symmetry_cell_setting monoclinic
_symmetry_space_group_name_Hall '-P 2ybc'
_symmetry_space_group_name_H-M 'P 1 21/c 1'
_audit_creation_date 20-06-00
_cell_angle_alpha 90
_cell_angle_beta 92.368(5)
_cell_angle_gamma 90
_cell_formula_units_Z 2
_cell_length_a 12.7436(2)
_cell_length_b 12.9855(3)
_cell_length_c 39.3596(9)
_cell_measurement_reflns_used 15305
_cell_measurement_temperature 173
_cell_measurement_theta_max 27.5
_cell_measurement_theta_min 1.4
_cell_volume 6507.7(2)
_computing_publication_material CIFGEN_IN_OpenMoleN_(_1997)
_computing_structure_refinement LSFM_OpenMoleN_(_1997)
_computing_structure_solution Direct_methods_(SIR,_Burla_et_al.,_1989)
_diffrn_ambient_temperature 173
_diffrn_measurement_details
;
15305 reflections were collected using program Collect
("Collect" Data collection software, Nonius B.V., 1998)
The conditions were as follow : crystal to detector distance =  47. mm.
Scan angle =  0.8 deg 1 scans of  120 sec per frame.
Data collection was divided into  2 set(s)
with the following starting angles and number of frames :

Set 1 Theta =   10.10 Omega =    0.00 Kappa =    0.00  249 frames
Set 2 Theta =   -9.90 Kappa =  -68.00 Phi   =    0.00  118 frames
Friedel pairs were averaged. Internal R = 0.04
;
_diffrn_measurement_device_type KappaCCD
_diffrn_measurement_method '\p scans'
_diffrn_radiation_monochromator graphite
_diffrn_radiation_type Mo-K\a
_diffrn_radiation_wavelength 0.71073
_diffrn_reflns_av_R_equivalents 0.040
_diffrn_reflns_av_sigmaI/netI 0.333
_diffrn_reflns_limit_h_max 16
_diffrn_reflns_limit_h_min 0
_diffrn_reflns_limit_k_max 16
_diffrn_reflns_limit_k_min 0
_diffrn_reflns_limit_l_max 51
_diffrn_reflns_limit_l_min -51
_diffrn_reflns_number 15305
_diffrn_reflns_theta_max 27.48
_diffrn_reflns_theta_min 2.5
_diffrn_source xray_tube
_diffrn_standards_decay_% 0
_exptl_absorpt_coefficient_mu 0.297
_exptl_absorpt_correction_type none
_exptl_crystal_colour red
_exptl_crystal_density_diffrn 1.46
_exptl_crystal_density_method none
_exptl_crystal_description prism
_exptl_crystal_F_000 2956
_exptl_crystal_size_max 0.20
_exptl_crystal_size_mid 0.14
_exptl_crystal_size_min 0.14
_refine_diff_density_max 0.589
_refine_diff_density_min -0.121
_refine_ls_extinction_method none
_refine_ls_goodness_of_fit_all 7.546
_refine_ls_goodness_of_fit_ref 1.101
_refine_ls_hydrogen_treatment noref
_refine_ls_matrix_type full
_refine_ls_number_constraints 0
_refine_ls_number_parameters 911
_refine_ls_number_reflns 7282
_refine_ls_number_restraints 0
_refine_ls_R_factor_all 0.165
_refine_ls_R_factor_gt 0.071
_refine_ls_shift/esd_mean 0.000
_refine_ls_shift/su_max 0.006
_refine_ls_structure_factor_coef F
_refine_ls_weighting_details 'w = 4Fo^2^/(\s^2^(Fo^2^)+0.0004 Fo^4^)+0.2'
_refine_ls_weighting_scheme calc
_refine_ls_wR_factor_all 0.391
_refine_ls_wR_factor_ref 0.082
_reflns_number_gt 7282
_reflns_number_total 15305
_reflns_threshold_expression >3.0\s(I)
_cod_data_source_file b104084g.txt
_cod_data_source_block st647
_cod_depositor_comments
;
The following automatic conversions were performed:

'_refine_ls_weighting_scheme' value '4Fo^2^/(\s^2^(Fo^2^)+0.0004
Fo^4^)+0.2' was changed to 'calc'. New tag
'_refine_ls_weighting_details' was created. The value of the new tag
was set to 'w = 4Fo^2^/(\s^2^(Fo^2^)+0.0004 Fo^4^)+0.2'.

Automatic conversion script
Id: cif_fix_values 3143 2015-03-26 13:38:13Z robertas 
;
_cod_original_cell_volume 6507.7(4)
_cod_database_code 7050678

loop_
_symmetry_equiv_pos_as_xyz
x,y,z
-x,1/2+y,1/2-z
-x,-y,-z
+x,1/2-y,1/2+z

loop_
_atom_site_aniso_label
_atom_site_aniso_U_11
_atom_site_aniso_U_22
_atom_site_aniso_U_33
_atom_site_aniso_U_12
_atom_site_aniso_U_13
_atom_site_aniso_U_23
_atom_site_aniso_type_symbol
C1 0.029(2) 0.025(2) 0.030(3) 0.000(2) 0.005(2) 0.004(2) C
C2 0.032(2) 0.029(2) 0.043(3) 0.004(2) 0.009(2) 0.011(2) C
C3 0.028(2) 0.031(3) 0.039(3) -0.001(2) 0.013(2) 0.004(2) C
C4 0.027(2) 0.025(2) 0.027(2) -0.004(2) 0.005(2) 0.000(2) C
C5 0.026(2) 0.024(2) 0.028(2) -0.001(2) 0.007(2) -0.003(2) C
C6 0.026(2) 0.024(2) 0.023(2) 0.000(2) 0.004(2) -0.004(2) C
C7 0.024(2) 0.032(2) 0.035(3) 0.001(2) 0.007(2) 0.002(2) C
C8 0.027(2) 0.034(3) 0.035(3) 0.006(2) 0.005(2) 0.002(2) C
C9 0.023(2) 0.032(2) 0.025(2) 0.002(2) 0.000(2) -0.001(2) C
C10 0.027(2) 0.027(2) 0.023(2) 0.000(2) 0.004(2) -0.001(2) C
C11 0.025(2) 0.026(2) 0.026(2) 0.001(2) -0.002(2) 0.002(2) C
C12 0.033(2) 0.030(2) 0.036(3) -0.002(2) 0.001(2) 0.008(2) C
C13 0.025(2) 0.042(3) 0.032(3) -0.004(2) 0.004(2) 0.007(2) C
C14 0.025(2) 0.033(2) 0.026(2) -0.003(2) 0.003(2) 0.001(2) C
C15 0.024(2) 0.037(3) 0.020(2) -0.001(2) 0.002(2) -0.001(2) C
C16 0.023(2) 0.033(2) 0.020(2) -0.000(2) 0.001(2) -0.002(2) C
C17 0.025(2) 0.034(3) 0.030(3) -0.001(2) 0.005(2) -0.003(2) C
C18 0.022(2) 0.033(2) 0.031(3) 0.002(2) 0.001(2) -0.002(2) C
C19 0.026(2) 0.027(2) 0.026(2) 0.000(2) 0.001(2) -0.003(2) C
C20 0.027(2) 0.029(2) 0.030(3) 0.004(2) 0.004(2) -0.000(2) C
N21 0.021(2) 0.027(2) 0.028(2) 0.003(2) 0.004(2) -0.001(2) N
N22 0.024(2) 0.026(2) 0.027(2) 0.000(2) 0.004(2) 0.002(2) N
N23 0.023(2) 0.031(2) 0.025(2) 0.001(2) 0.002(2) -0.003(2) N
N24 0.025(2) 0.030(2) 0.026(2) 0.001(2) 0.005(2) 0.003(2) N
C25 0.021(2) 0.023(2) 0.030(2) -0.000(2) 0.001(2) -0.000(2) C
C26 0.029(2) 0.030(2) 0.030(3) -0.002(2) 0.005(2) -0.004(2) C
C27 0.035(3) 0.045(3) 0.039(3) -0.007(2) 0.015(2) -0.003(3) C
C28 0.028(2) 0.035(3) 0.048(3) -0.008(2) 0.008(2) 0.000(3) C
C29 0.028(2) 0.028(2) 0.047(3) -0.007(2) -0.001(2) -0.006(2) C
C30 0.034(2) 0.031(3) 0.031(3) 0.004(2) 0.006(2) -0.003(2) C
N1 0.036(2) 0.036(2) 0.033(2) -0.009(2) 0.010(2) -0.010(2) N
C31 0.038(3) 0.036(3) 0.032(3) -0.006(2) 0.008(2) 0.000(2) C
O1 0.065(2) 0.045(2) 0.035(2) -0.021(2) 0.018(2) -0.003(2) O
C32 0.045(3) 0.039(3) 0.031(3) -0.010(2) 0.009(2) -0.003(2) C
C33 0.047(3) 0.040(3) 0.037(3) -0.009(3) 0.012(2) -0.004(2) C
C34 0.066(4) 0.053(3) 0.038(3) -0.020(3) 0.012(3) -0.017(3) C
C35 0.092(4) 0.054(3) 0.053(4) -0.042(3) 0.024(3) -0.019(3) C
C36 0.106(4) 0.058(3) 0.046(3) -0.044(3) 0.031(3) -0.014(3) C
C37 0.080(4) 0.050(3) 0.038(3) -0.029(3) 0.020(3) -0.010(3) C
O2 0.073(2) 0.051(2) 0.032(2) -0.023(2) 0.022(2) -0.008(2) O
O3 0.095(3) 0.070(3) 0.042(2) -0.044(2) 0.023(2) -0.030(2) O
C38 0.026(2) 0.026(2) 0.027(2) 0.001(2) 0.007(2) 0.005(2) C
C39 0.035(2) 0.030(2) 0.030(3) 0.002(2) 0.002(2) 0.005(2) C
C40 0.052(3) 0.031(3) 0.039(3) 0.011(2) 0.005(3) 0.004(2) C
C41 0.040(3) 0.040(3) 0.043(3) 0.010(2) 0.001(2) 0.016(2) C
C42 0.044(3) 0.052(3) 0.028(3) 0.003(3) -0.004(2) 0.010(3) C
C43 0.043(3) 0.037(3) 0.033(3) 0.003(2) 0.000(2) 0.002(2) C
N2 0.052(2) 0.030(2) 0.029(2) 0.012(2) 0.001(2) -0.001(2) N
C44 0.038(3) 0.030(3) 0.035(3) 0.001(2) 0.004(2) 0.002(2) C
O4 0.046(2) 0.053(2) 0.043(2) 0.012(2) -0.002(2) -0.014(2) O
C45 0.041(3) 0.027(2) 0.035(3) -0.002(2) 0.002(2) 0.002(2) C
C46 0.047(3) 0.028(2) 0.032(3) -0.004(2) 0.003(2) 0.006(2) C
C47 0.052(3) 0.046(3) 0.034(3) -0.011(3) 0.003(3) 0.005(3) C
C48 0.054(3) 0.056(4) 0.048(3) -0.007(3) -0.010(3) 0.010(3) C
C49 0.045(3) 0.051(3) 0.062(4) 0.005(3) -0.006(3) 0.007(3) C
C50 0.048(3) 0.037(3) 0.048(3) 0.005(3) 0.003(3) -0.004(3) C
O5 0.041(2) 0.045(2) 0.036(2) -0.000(2) 0.011(2) -0.004(2) O
O6 0.079(3) 0.080(3) 0.030(2) -0.012(3) 0.004(2) -0.011(2) O
C51 0.026(2) 0.033(3) 0.028(2) 0.004(2) 0.003(2) 0.005(2) C
C52 0.024(2) 0.037(3) 0.026(2) 0.000(2) 0.003(2) 0.005(2) C
C53 0.027(2) 0.051(3) 0.037(3) -0.002(2) 0.008(2) 0.006(3) C
C54 0.030(2) 0.061(3) 0.037(3) -0.001(3) 0.013(2) 0.014(3) C
C55 0.048(3) 0.075(4) 0.020(3) 0.007(3) 0.010(2) 0.009(3) C
C56 0.032(3) 0.060(3) 0.027(3) 0.000(3) 0.001(2) 0.003(3) C
N3 0.029(2) 0.046(2) 0.027(2) -0.004(2) 0.002(2) 0.000(2) N
C57 0.018(2) 0.032(2) 0.040(3) 0.005(2) 0.001(2) 0.000(2) C
O7 0.037(2) 0.033(2) 0.047(2) -0.003(2) 0.002(2) 0.005(2) O
C58 0.025(2) 0.036(3) 0.030(3) 0.006(2) -0.000(2) -0.002(2) C
C59 0.036(3) 0.031(3) 0.048(3) 0.004(2) -0.002(2) -0.007(3) C
C60 0.056(3) 0.049(3) 0.034(3) -0.003(3) -0.003(3) -0.013(3) C
C61 0.063(4) 0.055(4) 0.041(3) -0.006(3) 0.002(3) 0.000(3) C
C62 0.052(3) 0.044(3) 0.042(3) -0.005(3) -0.001(3) 0.005(3) C
C63 0.038(3) 0.041(3) 0.035(3) -0.001(3) 0.001(2) -0.000(2) C
O8 0.058(2) 0.035(2) 0.054(2) -0.008(2) 0.002(2) -0.005(2) O
O9 0.118(4) 0.069(3) 0.043(3) -0.027(3) 0.001(3) -0.018(2) O
C64 0.025(2) 0.036(3) 0.040(3) 0.001(2) 0.007(2) 0.007(2) C
C65 0.034(3) 0.048(3) 0.045(3) 0.005(3) 0.007(2) 0.011(3) C
C66 0.032(3) 0.058(3) 0.067(4) 0.006(3) 0.010(3) 0.027(3) C
C67 0.031(3) 0.050(3) 0.078(4) -0.000(3) 0.009(3) 0.026(3) C
C68 0.038(3) 0.043(3) 0.080(4) 0.005(3) 0.007(3) 0.003(3) C
C69 0.030(3) 0.037(3) 0.068(4) 0.010(2) 0.007(3) 0.001(3) C
N4 0.118(4) 0.136(5) 0.038(3) 0.085(3) -0.019(3) -0.020(3) N
C70 0.033(5) 0.070(7) 0.043(6) -0.011(6) -0.015(5) 0.029(6) C
O10 0.049(4) 0.049(4) 0.059(5) -0.000(4) 0.015(4) 0.012(4) O
C70a 0.040(6) 0.051(6) 0.034(6) -0.011(5) -0.001(5) 0.007(5) C
O10a 0.052(4) 0.052(5) 0.053(5) -0.009(4) 0.016(4) -0.004(4) O
C77 0.058(4) 0.151(8) 0.105(6) 0.002(5) 0.001(4) 0.055(5) C
CL1 0.073(1) 0.100(2) 0.125(2) -0.020(1) 0.003(1) 0.003(1) Cl
CL2 0.0549(9) 0.084(1) 0.078(1) 0.0133(9) 0.0116(8) -0.005(1) Cl
C78 0.061(4) 0.044(3) 0.068(4) 0.002(3) -0.006(3) -0.001(3) C
CL3 0.083(1) 0.062(1) 0.098(1) 0.0255(9) 0.028(1) 0.012(1) Cl
CL4 0.063(1) 0.065(1) 0.113(2) 0.0071(9) -0.024(1) -0.006(1) Cl
C79 0.11(1) 0.10(1) 0.09(1) -0.02(1) -0.00(1) 0.00(1) C
CL5 0.123(2) 0.161(2) 0.097(2) 0.003(2) -0.012(1) 0.059(1) Cl

loop_
_atom_site_label
_atom_site_fract_x
_atom_site_fract_y
_atom_site_fract_z
_atom_site_U_iso_or_equiv
_atom_site_occupancy
_atom_site_thermal_displace_type
_atom_site_calc_flag
_atom_site_calc_attached_atom
_atom_site_type_symbol
C1 -0.1200(4) -0.1004(4) 0.3635(1) 0.028(2) 1.000 Uani ? ? C
C2 -0.1765(4) -0.1743(4) 0.3827(1) 0.034(3) 1.000 Uani ? ? C
C3 -0.2770(4) -0.1416(4) 0.3837(1) 0.033(3) 1.000 Uani ? ? C
C4 -0.2886(3) -0.0491(4) 0.3649(1) 0.026(2) 1.000 Uani ? ? C
C5 -0.3801(3) 0.0087(4) 0.3600(1) 0.026(2) 1.000 Uani ? ? C
C6 -0.3881(3) 0.1030(3) 0.3430(1) 0.024(2) 1.000 Uani ? ? C
C7 -0.4835(3) 0.1650(4) 0.3404(1) 0.030(2) 1.000 Uani ? ? C
C8 -0.4602(4) 0.2498(4) 0.3230(1) 0.032(3) 1.000 Uani ? ? C
C9 -0.3512(3) 0.2402(4) 0.3137(1) 0.026(2) 1.000 Uani ? ? C
C10 -0.3005(3) 0.3121(4) 0.2935(1) 0.025(2) 1.000 Uani ? ? C
C11 -0.1962(3) 0.3040(4) 0.2838(1) 0.026(2) 1.000 Uani ? ? C
C12 -0.1420(4) 0.3739(4) 0.2627(1) 0.033(3) 1.000 Uani ? ? C
C13 -0.0443(4) 0.3361(4) 0.2582(1) 0.032(3) 1.000 Uani ? ? C
C14 -0.0332(3) 0.2423(4) 0.2770(1) 0.028(2) 1.000 Uani ? ? C
C15 0.0569(3) 0.1815(4) 0.2809(1) 0.026(2) 1.000 Uani ? ? C
C16 0.0682(3) 0.0936(4) 0.3013(1) 0.025(2) 1.000 Uani ? ? C
C17 0.1668(4) 0.0374(4) 0.3068(1) 0.029(2) 1.000 Uani ? ? C
C18 0.1485(3) -0.0395(4) 0.3283(1) 0.028(2) 1.000 Uani ? ? C
C19 0.0376(3) -0.0332(4) 0.3358(1) 0.026(2) 1.000 Uani ? ? C
C20 -0.0136(4) -0.1042(4) 0.3567(1) 0.029(2) 1.000 Uani ? ? C
N21 -0.1908(3) -0.0256(3) 0.3528(1) 0.025(2) 1.000 Uani ? ? N
N22 -0.3094(3) 0.1501(3) 0.3264(1) 0.026(2) 1.000 Uani ? ? N
N23 -0.1281(3) 0.2244(3) 0.2921(1) 0.026(2) 1.000 Uani ? ? N
N24 -0.0087(3) 0.0486(3) 0.3193(1) 0.027(2) 1.000 Uani ? ? N
C25 -0.4772(3) -0.0399(3) 0.3740(1) 0.024(2) 1.000 Uani ? ? C
C26 -0.5241(4) -0.0038(4) 0.4034(1) 0.029(2) 1.000 Uani ? ? C
C27 -0.6107(4) -0.0548(4) 0.4152(1) 0.039(3) 1.000 Uani ? ? C
C28 -0.6499(4) -0.1411(4) 0.3986(1) 0.036(3) 1.000 Uani ? ? C
C29 -0.6040(4) -0.1787(4) 0.3702(1) 0.033(3) 1.000 Uani ? ? C
C30 -0.5183(4) -0.1273(4) 0.3581(1) 0.032(3) 1.000 Uani ? ? C
N1 -0.4795(3) 0.0848(3) 0.4193(1) 0.035(2) 1.000 Uani ? ? N
C31 -0.4969(4) 0.1208(4) 0.4513(1) 0.035(3) 1.000 Uani ? ? C
O1 -0.5525(3) 0.0741(3) 0.47126(9) 0.047(2) 1.000 Uani ? ? O
C32 -0.4451(4) 0.2188(4) 0.4611(1) 0.038(3) 1.000 Uani ? ? C
C33 -0.4560(4) 0.2551(4) 0.4942(1) 0.041(3) 1.000 Uani ? ? C
C34 -0.4065(5) 0.3455(5) 0.5052(1) 0.051(3) 1.000 Uani ? ? C
C35 -0.3494(5) 0.4019(5) 0.4828(2) 0.064(4) 1.000 Uani ? ? C
C36 -0.3402(6) 0.3691(5) 0.4499(2) 0.066(4) 1.000 Uani ? ? C
C37 -0.3870(5) 0.2793(5) 0.4389(1) 0.053(3) 1.000 Uani ? ? C
O2 -0.5145(3) 0.2051(3) 0.51739(9) 0.049(2) 1.000 Uani ? ? O
O3 -0.4157(4) 0.3777(3) 0.5382(1) 0.066(2) 1.000 Uani ? ? O
C38 -0.3637(3) 0.4007(4) 0.2787(1) 0.026(2) 1.000 Uani ? ? C
C39 -0.3884(4) 0.4870(4) 0.2979(1) 0.031(3) 1.000 Uani ? ? C
C40 -0.4488(4) 0.5662(4) 0.2827(1) 0.040(3) 1.000 Uani ? ? C
C41 -0.4806(4) 0.5606(4) 0.2490(1) 0.041(3) 1.000 Uani ? ? C
C42 -0.4545(4) 0.4781(4) 0.2299(1) 0.040(3) 1.000 Uani ? ? C
C43 -0.3972(4) 0.3979(4) 0.2448(1) 0.038(3) 1.000 Uani ? ? C
N2 -0.3452(3) 0.4947(3) 0.3315(1) 0.036(2) 1.000 Uani ? ? N
C44 -0.3738(4) 0.5612(4) 0.3560(1) 0.034(3) 1.000 Uani ? ? C
O4 -0.4571(3) 0.6101(3) 0.3539(1) 0.047(2) 1.000 Uani ? ? O
C45 -0.2996(4) 0.5741(4) 0.3854(1) 0.034(3) 1.000 Uani ? ? C
C46 -0.3334(4) 0.6277(4) 0.4137(1) 0.035(3) 1.000 Uani ? ? C
C47 -0.2640(4) 0.6453(4) 0.4417(1) 0.044(3) 1.000 Uani ? ? C
C48 -0.1631(5) 0.6095(5) 0.4410(2) 0.053(3) 1.000 Uani ? ? C
C49 -0.1287(5) 0.5562(5) 0.4130(2) 0.052(3) 1.000 Uani ? ? C
C50 -0.1955(4) 0.5400(4) 0.3855(1) 0.044(3) 1.000 Uani ? ? C
O5 -0.4319(3) 0.6682(3) 0.41526(9) 0.041(2) 1.000 Uani ? ? O
O6 -0.2945(3) 0.7000(4) 0.4690(1) 0.057(3) 1.000 Uani ? ? O
C51 0.1493(4) 0.2185(4) 0.2614(1) 0.029(2) 1.000 Uani ? ? C
C52 0.2344(3) 0.2682(4) 0.2775(1) 0.029(2) 1.000 Uani ? ? C
C53 0.3143(4) 0.3081(4) 0.2583(1) 0.037(3) 1.000 Uani ? ? C
C54 0.3090(4) 0.2988(5) 0.2235(1) 0.041(3) 1.000 Uani ? ? C
C55 0.2264(4) 0.2476(5) 0.2073(1) 0.041(3) 1.000 Uani ? ? C
C56 0.1473(4) 0.2073(5) 0.2262(1) 0.037(3) 1.000 Uani ? ? C
N3 0.2372(3) 0.2721(3) 0.3137(1) 0.033(2) 1.000 Uani ? ? N
C57 0.2921(3) 0.3355(4) 0.3353(1) 0.029(2) 1.000 Uani ? ? C
O7 0.3415(3) 0.4116(3) 0.32554(9) 0.039(2) 1.000 Uani ? ? O
C58 0.2886(4) 0.3085(4) 0.3719(1) 0.030(2) 1.000 Uani ? ? C
C59 0.3232(4) 0.3803(4) 0.3962(1) 0.038(3) 1.000 Uani ? ? C
C60 0.3159(5) 0.3567(5) 0.4312(1) 0.046(3) 1.000 Uani ? ? C
C61 0.2791(5) 0.2637(5) 0.4408(2) 0.052(4) 1.000 Uani ? ? C
C62 0.2489(4) 0.1901(4) 0.4171(1) 0.046(3) 1.000 Uani ? ? C
C63 0.2534(4) 0.2123(4) 0.3829(1) 0.038(3) 1.000 Uani ? ? C
O8 0.3638(3) 0.4728(3) 0.3883(1) 0.048(2) 1.000 Uani ? ? O
O9 0.3465(4) 0.4263(4) 0.4550(1) 0.071(3) 1.000 Uani ? ? O
C64 0.0478(4) -0.1913(4) 0.3727(1) 0.033(3) 1.000 Uani ? ? C
C65 0.0626(4) -0.1999(4) 0.4078(1) 0.042(3) 1.000 Uani ? ? C
C66 0.1154(4) -0.2836(5) 0.4231(2) 0.050(3) 1.000 Uani ? ? C
C67 0.1548(4) -0.3590(5) 0.4028(2) 0.050(3) 1.000 Uani ? ? C
C68 0.1429(4) -0.3532(5) 0.3675(2) 0.051(3) 1.000 Uani ? ? C
C69 0.0893(4) -0.2680(4) 0.3522(2) 0.043(3) 1.000 Uani ? ? C
N4 0.0202(5) -0.1251(5) 0.4289(1) 0.085(4) 1.000 Uani ? ? N
C70 -0.0318(8) -0.114(1) 0.4517(3) 0.046(6) 0.500 Uani ? ? C
O10 -0.0602(6) -0.1951(6) 0.4639(2) 0.052(4) 0.500 Uani ? ? O
C71 -0.0770(8) -0.0118(8) 0.4633(3) 0.037(3) 0.500 Uiso ? ? C
C72 -0.1689(9) -0.014(1) 0.4812(3) 0.053(3) 0.500 Uiso ? ? C
C73 -0.2178(8) 0.0757(8) 0.4911(3) 0.036(2) 0.500 Uiso ? ? C
C74 -0.1745(9) 0.172(1) 0.4834(3) 0.053(3) 0.500 Uiso ? ? C
C75 -0.076(1) 0.177(1) 0.4670(4) 0.066(4) 0.500 Uiso ? ? C
C76 -0.0304(9) 0.083(1) 0.4575(3) 0.053(3) 0.500 Uiso ? ? C
O11 -0.2194(6) -0.1023(7) 0.4897(2) 0.058(2) 0.500 Uiso ? ? O
O12 -0.3081(7) 0.0753(7) 0.5075(2) 0.065(2) 0.500 Uiso ? ? O
C70a 0.0086(8) -0.0411(9) 0.4329(3) 0.041(6) 0.500 Uani ? ? C
O10a 0.0686(6) 0.0095(6) 0.4164(2) 0.052(4) 0.500 Uani ? ? O
C71a -0.0648(9) 0.0128(9) 0.4565(3) 0.050(3) 0.500 Uiso ? ? C
C72a -0.0467(9) 0.1155(9) 0.4653(3) 0.048(3) 0.500 Uiso ? ? C
C73a -0.112(1) 0.165(1) 0.4873(4) 0.062(4) 0.500 Uiso ? ? C
C74a -0.193(1) 0.114(1) 0.5014(4) 0.065(4) 0.500 Uiso ? ? C
C75a -0.217(1) 0.009(1) 0.4925(4) 0.064(4) 0.500 Uiso ? ? C
C76a -0.1513(9) -0.041(1) 0.4705(3) 0.051(3) 0.500 Uiso ? ? C
O11a 0.0361(6) 0.1680(7) 0.4529(2) 0.060(2) 0.500 Uiso ? ? O
O12a -0.0838(8) 0.2644(9) 0.4954(3) 0.093(3) 0.500 Uiso ? ? O
C77 -0.0146(6) 0.2784(8) 0.3813(2) 0.097(6) 1.000 Uani ? ? C
CL1 -0.1467(2) 0.2607(2) 0.38474(7) 0.097(1) 1.000 Uani ? ? Cl
CL2 0.0159(1) 0.3798(2) 0.35392(5) 0.071(1) 1.000 Uani ? ? Cl
C78 -0.2546(5) 0.0686(5) 0.2315(2) 0.056(4) 1.000 Uani ? ? C
CL3 -0.2883(1) 0.1747(1) 0.20619(5) 0.080(1) 1.000 Uani ? ? Cl
CL4 -0.1241(1) 0.0296(1) 0.22325(6) 0.077(1) 1.000 Uani ? ? Cl
C79 0.059(1) 0.568(1) 0.5034(5) 0.10(1) 0.500 Uani ? ? C
CL5 0.0692(2) 0.4589(2) 0.47455(7) 0.124(2) 1.000 Uani ? ? Cl
H1 -0.1484 -0.2352 0.3929 0.0444 1.000 Uiso calc C2 H
H2 -0.3313 -0.1753 0.3952 0.0424 1.000 Uiso calc C3 H
H3 -0.5495 0.1483 0.3493 0.0391 1.000 Uiso calc C7 H
H4 -0.5060 0.3058 0.3177 0.0414 1.000 Uiso calc C8 H
H5 -0.1697 0.4362 0.2534 0.0431 1.000 Uiso calc C12 H
H6 0.0078 0.3668 0.2449 0.0431 1.000 Uiso calc C13 H
H7 0.2318 0.0526 0.2969 0.0382 1.000 Uiso calc C17 H
H8 0.1979 -0.0885 0.3370 0.0374 1.000 Uiso calc C18 H
H9 -0.6436 -0.0301 0.4348 0.0509 1.000 Uiso calc C27 H
H10 -0.7096 -0.1752 0.4070 0.0478 1.000 Uiso calc C28 H
H11 -0.6306 -0.2387 0.3590 0.0449 1.000 Uiso calc C29 H
H12 -0.4865 -0.1525 0.3383 0.0413 1.000 Uiso calc C30 H
H13 -0.3161 0.4639 0.4902 0.0853 1.000 Uiso calc C35 H
H14 -0.3012 0.4090 0.4346 0.0898 1.000 Uiso calc C36 H
H15 -0.3801 0.2576 0.4161 0.0722 1.000 Uiso calc C37 H
H16 0.3726 0.3417 0.2692 0.0496 1.000 Uiso calc C53 H
H17 0.3626 0.3281 0.2105 0.0550 1.000 Uiso calc C54 H
H18 0.2241 0.2400 0.1833 0.0613 1.000 Uiso calc C55 H
H19 0.0908 0.1715 0.2151 0.0515 1.000 Uiso calc C56 H
H20 0.2739 0.2490 0.4643 0.0690 1.000 Uiso calc C61 H
H21 0.2251 0.1245 0.4243 0.0600 1.000 Uiso calc C62 H
H22 0.2324 0.1617 0.3666 0.0495 1.000 Uiso calc C63 H
H23 -0.4678 0.6241 0.2959 0.0529 1.000 Uiso calc C40 H
H24 -0.5212 0.6148 0.2390 0.0531 1.000 Uiso calc C41 H
H25 -0.4753 0.4754 0.2065 0.0539 1.000 Uiso calc C42 H
H26 -0.3806 0.3397 0.2315 0.0491 1.000 Uiso calc C43 H
H27 -0.1160 0.6212 0.4599 0.0694 1.000 Uiso calc C48 H
H28 -0.0587 0.5310 0.4130 0.0686 1.000 Uiso calc C49 H
H29 -0.1709 0.5051 0.3661 0.0575 1.000 Uiso calc C50 H

loop_
_atom_type_symbol
_atom_type_description
_atom_type_scat_dispersion_real
_atom_type_scat_dispersion_imag
_atom_type_scat_source
C ? 0.002 0.002 International_Tables_Vol_IV_Table_2.3.1
H ? 0.000 0.000 International_Tables_Vol_IV_Table_2.3.1
Cl ? 0.132 0.159 International_Tables_Vol_IV_Table_2.3.1
N ? 0.004 0.003 International_Tables_Vol_IV_Table_2.3.1
O ? 0.008 0.006 International_Tables_Vol_IV_Table_2.3.1

loop_
_geom_angle_atom_site_label_1
_geom_angle_atom_site_label_2
_geom_angle_atom_site_label_3
_geom_angle
_geom_angle_site_symmetry_1
_geom_angle_site_symmetry_2
_geom_angle_site_symmetry_3
_geom_angle_publ_flag
C2 C1 C20 126.2(4) . . . ?
C2 C1 N21 107.2(4) . . . ?
C20 C1 N21 126.5(4) . . . ?
C1 C2 C3 107.6(4) . . . ?
C2 C3 C4 109.3(4) . . . ?
C3 C4 C5 126.7(4) . . . ?
C3 C4 N21 106.9(4) . . . ?
C5 C4 N21 126.4(4) . . . ?
C4 C5 C6 125.5(4) . . . ?
C4 C5 C25 114.7(4) . . . ?
C6 C5 C25 119.8(4) . . . ?
C5 C6 C7 124.1(4) . . . ?
C5 C6 C9 162.8(4) . . . ?
C5 C6 N22 125.7(4) . . . ?
C7 C6 C9 73.2(3) . . . ?
C7 C6 N22 110.3(4) . . . ?
C9 C6 N22 37.1(2) . . . ?
C6 C7 C8 106.7(4) . . . ?
C7 C8 C9 107.1(4) . . . ?
C6 C9 C8 73.0(3) . . . ?
C6 C9 C10 163.2(4) . . . ?
C6 C9 N22 36.9(2) . . . ?
C8 C9 C10 123.6(4) . . . ?
C8 C9 N22 110.0(4) . . . ?
C10 C9 N22 126.4(4) . . . ?
C9 C10 C11 124.7(4) . . . ?
C9 C10 C38 118.5(4) . . . ?
C11 C10 C38 116.7(4) . . . ?
C10 C11 C12 126.6(4) . . . ?
C10 C11 N23 125.9(4) . . . ?
C12 C11 N23 107.4(4) . . . ?
C11 C12 C13 108.3(4) . . . ?
C12 C13 C14 108.3(4) . . . ?
C13 C14 C15 127.1(4) . . . ?
C13 C14 N23 107.2(4) . . . ?
C15 C14 N23 125.7(4) . . . ?
C14 C15 C16 126.1(4) . . . ?
C14 C15 C51 114.7(4) . . . ?
C16 C15 C51 119.1(4) . . . ?
C15 C16 C17 124.0(4) . . . ?
C15 C16 C19 163.0(4) . . . ?
C15 C16 N24 126.0(4) . . . ?
C17 C16 C19 72.9(3) . . . ?
C17 C16 N24 109.9(4) . . . ?
C19 C16 N24 37.1(2) . . . ?
C16 C17 C18 107.1(4) . . . ?
C17 C18 C19 106.5(4) . . . ?
C16 C19 C18 73.5(3) . . . ?
C16 C19 C20 162.6(4) . . . ?
C16 C19 N24 37.0(2) . . . ?
C18 C19 C20 123.9(4) . . . ?
C18 C19 N24 110.5(4) . . . ?
C20 C19 N24 125.6(4) . . . ?
C1 C20 C19 124.5(4) . . . ?
C1 C20 C64 116.2(4) . . . ?
C19 C20 C64 119.3(4) . . . ?
C1 N21 C4 109.0(4) . . . ?
C6 N22 C9 105.9(4) . . . ?
C11 N23 C14 108.8(4) . . . ?
C16 N24 C19 105.9(4) . . . ?
C5 C25 C26 122.8(4) . . . ?
C5 C25 C30 118.4(4) . . . ?
C26 C25 C30 118.7(4) . . . ?
C25 C26 C27 119.2(5) . . . ?
C25 C26 N1 117.3(4) . . . ?
C27 C26 N1 123.4(4) . . . ?
C26 C27 C28 120.5(5) . . . ?
C27 C28 C29 121.0(5) . . . ?
C28 C29 C30 118.6(5) . . . ?
C25 C30 C29 121.9(5) . . . ?
C26 N1 C31 127.3(4) . . . ?
N1 C31 O1 122.4(5) . . . ?
N1 C31 C32 116.4(4) . . . ?
O1 C31 C32 121.2(5) . . . ?
C31 C32 C33 118.2(5) . . . ?
C31 C32 C37 124.2(5) . . . ?
C33 C32 C37 117.6(5) . . . ?
C32 C33 C34 120.9(5) . . . ?
C32 C33 O2 122.7(5) . . . ?
C34 C33 O2 116.4(5) . . . ?
C33 C34 C35 119.5(5) . . . ?
C33 C34 O3 119.7(5) . . . ?
C35 C34 O3 120.7(5) . . . ?
C34 C35 C36 120.5(6) . . . ?
C35 C36 C37 120.4(6) . . . ?
C32 C37 C36 121.0(5) . . . ?
C10 C38 C39 122.3(4) . . . ?
C10 C38 C43 119.4(4) . . . ?
C39 C38 C43 118.3(5) . . . ?
C38 C39 C40 119.5(5) . . . ?
C38 C39 N2 118.3(4) . . . ?
C40 C39 N2 122.1(5) . . . ?
C39 C40 C41 120.4(5) . . . ?
C40 C41 C42 120.4(5) . . . ?
C41 C42 C43 119.7(5) . . . ?
C38 C43 C42 121.5(5) . . . ?
C39 N2 C44 127.2(4) . . . ?
N2 C44 O4 122.2(5) . . . ?
N2 C44 C45 116.6(5) . . . ?
O4 C44 C45 121.2(5) . . . ?
C44 C45 C46 118.2(5) . . . ?
C44 C45 C50 123.0(5) . . . ?
C46 C45 C50 118.7(5) . . . ?
C45 C46 C47 120.1(5) . . . ?
C45 C46 O5 122.8(5) . . . ?
C47 C46 O5 117.1(5) . . . ?
C46 C47 C48 119.5(6) . . . ?
C46 C47 O6 120.9(5) . . . ?
C48 C47 O6 119.6(6) . . . ?
C47 C48 C49 120.8(6) . . . ?
C48 C49 C50 120.0(6) . . . ?
C45 C50 C49 120.8(5) . . . ?
C15 C51 C52 121.8(4) . . . ?
C15 C51 C56 119.3(4) . . . ?
C52 C51 C56 118.8(4) . . . ?
C51 C52 C53 120.0(5) . . . ?
C51 C52 N3 117.2(4) . . . ?
C53 C52 N3 122.8(5) . . . ?
C52 C53 C54 120.1(5) . . . ?
C53 C54 C55 120.7(5) . . . ?
C54 C55 C56 119.5(5) . . . ?
C51 C56 C55 120.9(5) . . . ?
C52 N3 C57 129.7(4) . . . ?
N3 C57 O7 123.1(5) . . . ?
N3 C57 C58 115.4(4) . . . ?
O7 C57 C58 121.6(5) . . . ?
C57 C58 C59 119.1(5) . . . ?
C57 C58 C63 122.3(5) . . . ?
C59 C58 C63 118.6(5) . . . ?
C58 C59 C60 119.4(5) . . . ?
C58 C59 O8 123.5(5) . . . ?
C60 C59 O8 117.1(5) . . . ?
C59 C60 C61 120.0(5) . . . ?
C59 C60 O9 120.2(5) . . . ?
C61 C60 O9 119.9(6) . . . ?
C60 C61 C62 121.4(6) . . . ?
C61 C62 C63 119.4(5) . . . ?
C58 C63 C62 121.0(5) . . . ?
C20 C64 C65 121.6(5) . . . ?
C20 C64 C69 120.0(5) . . . ?
C65 C64 C69 118.4(5) . . . ?
C64 C65 C66 122.1(6) . . . ?
C64 C65 N4 119.6(5) . . . ?
C66 C65 N4 118.3(6) . . . ?
C65 C66 C67 119.0(6) . . . ?
C66 C67 C68 120.9(6) . . . ?
C67 C68 C69 119.7(6) . . . ?
C64 C69 C68 119.9(6) . . . ?
C65 N4 C70 143(1) . . . ?
C65 N4 O10 108.6(7) . . . ?
C65 N4 C70a 145(1) . . . ?
C65 N4 O10a 109.9(6) . . . ?
C70 N4 O10 34.9(8) . . . ?
C70 N4 C70a 71(1) . . . ?
C70 N4 O10a 106(1) . . . ?
O10 N4 C70a 106.1(9) . . . ?
O10 N4 O10a 141.2(5) . . . ?
C70a N4 O10a 36.1(8) . . . ?
N4 C70 O10 112(1) . . . ?
N4 C70 C71 125(1) . . . ?
N4 C70 C70a 53.3(8) . . . ?
N4 C70 C71a 111(1) . . . ?
N4 C70 C76a 147(1) . . . ?
O10 C70 C71 120(1) . . . ?
O10 C70 C70a 166(1) . . . ?
O10 C70 C71a 135(1) . . . ?
O10 C70 C76a 91.0(9) . . . ?
C71 C70 C70a 73(1) . . . ?
C71 C70 C71a 14.6(8) . . . ?
C71 C70 C76a 32.7(7) . . . ?
C70a C70 C71a 58(1) . . . ?
C70a C70 C76a 101(1) . . . ?
C71a C70 C76a 45.4(8) . . . ?
N4 O10 C70 32.3(8) . . . ?
C70 C71 C72 118(1) . . . ?
C70 C71 C76 123(1) . . . ?
C70 C71 C70a 47.9(8) . . . ?
C70 C71 C72a 140(1) . . . ?
C70 C71 C75a 126(1) . . . ?
C70 C71 C76a 96(1) . . . ?
C72 C71 C76 118(1) . . . ?
C72 C71 C70a 158(1) . . . ?
C72 C71 C72a 101(1) . . . ?
C72 C71 C75a 8.7(9) . . . ?
C72 C71 C76a 23(1) . . . ?
C76 C71 C70a 77(1) . . . ?
C76 C71 C72a 17.7(8) . . . ?
C76 C71 C75a 109(1) . . . ?
C76 C71 C76a 138(1) . . . ?
C70a C71 C72a 95(1) . . . ?
C70a C71 C75a 164(1) . . . ?
C70a C71 C76a 135(1) . . . ?
C72a C71 C75a 92(1) . . . ?
C72a C71 C76a 122(1) . . . ?
C75a C71 C76a 32(1) . . . ?
C71 C72 C73 121(1) . . . ?
C71 C72 O11 124(1) . . . ?
C71 C72 C71a 11.7(9) . . . ?
C71 C72 C74a 110(1) . . . ?
C73 C72 O11 114(1) . . . ?
C73 C72 C71a 110(1) . . . ?
C73 C72 C74a 18.3(7) . . . ?
O11 C72 C71a 134(1) . . . ?
O11 C72 C74a 123(1) . . . ?
C71a C72 C74a 101(1) . . . ?
C72 C73 C74 120(1) . . . ?
C72 C73 O12 122(1) . . . ?
C72 C73 C73a 99(1) . . . ?
C72 C73 C76a 8.5(9) . . . ?
C74 C73 O12 117(1) . . . ?
C74 C73 C73a 26.0(7) . . . ?
C74 C73 C76a 115(1) . . . ?
O12 C73 C73a 135(1) . . . ?
O12 C73 C76a 126(1) . . . ?
C73a C73 C76a 97.4(9) . . . ?
C73 C74 C75 119(1) . . . ?
C73 C74 C72a 95(1) . . . ?
C73 C74 C74a 29(1) . . . ?
C73 C74 O12a 145(1) . . . ?
C75 C74 C72a 24.8(8) . . . ?
C75 C74 C74a 123(1) . . . ?
C75 C74 O12a 60.2(9) . . . ?
C72a C74 C74a 100(1) . . . ?
C72a C74 O12a 78.5(9) . . . ?
C74a C74 O12a 118(1) . . . ?
C74 C75 C76 117(1) . . . ?
C74 C75 C71a 96(1) . . . ?
C74 C75 O11a 171(1) . . . ?
C74 C75 O12a 68(1) . . . ?
C76 C75 C71a 21.8(8) . . . ?
C76 C75 O11a 56.4(9) . . . ?
C76 C75 O12a 147(1) . . . ?
C71a C75 O11a 78(1) . . . ?
C71a C75 O12a 146(1) . . . ?
O11a C75 O12a 112(1) . . . ?
C71 C76 C75 122(1) . . . ?
C71 C76 C70a 57(1) . . . ?
C71 C76 C71a 11(1) . . . ?
C71 C76 C73a 98(1) . . . ?
C71 C76 O11a 168(1) . . . ?
C75 C76 C70a 164(1) . . . ?
C75 C76 C71a 127(1) . . . ?
C75 C76 C73a 28.1(8) . . . ?
C75 C76 O11a 67(1) . . . ?
C70a C76 C71a 49(1) . . . ?
C70a C76 C73a 155(1) . . . ?
C70a C76 O11a 114(1) . . . ?
C71a C76 C73a 106(1) . . . ?
C71a C76 O11a 164(2) . . . ?
C73a C76 O11a 89(1) . . . ?
C72 O11 C75a 33.9(8) . . . ?
C72 O11 C76a 24.7(8) . . . ?
C75a O11 C76a 57.8(9) . . . ?
C73 O12 C74a 26.5(7) . . . ?
C73 O12 C75a 33.1(7) . . . ?
C74a O12 C75a 53.9(9) . . . ?
N4 C70a C70 55.5(9) . . . ?
N4 C70a C71 114(1) . . . ?
N4 C70a C76 156(1) . . . ?
N4 C70a O10a 111(1) . . . ?
N4 C70a C71a 128(1) . . . ?
C70 C70a C71 59(1) . . . ?
C70 C70a C76 101(1) . . . ?
C70 C70a O10a 163(1) . . . ?
C70 C70a C71a 73(1) . . . ?
C71 C70a C76 44.1(8) . . . ?
C71 C70a O10a 133(1) . . . ?
C71 C70a C71a 14.8(8) . . . ?
C76 C70a O10a 89(1) . . . ?
C76 C70a C71a 30.7(8) . . . ?
O10a C70a C71a 119(1) . . . ?
N4 O10a C70a 32.5(7) . . . ?
C70 C71a C72 93(1) . . . ?
C70 C71a C75 168(1) . . . ?
C70 C71a C76 139(1) . . . ?
C70 C71a C70a 47.7(8) . . . ?
C70 C71a C72a 155(1) . . . ?
C70 C71a C76a 76(1) . . . ?
C72 C71a C75 91(1) . . . ?
C72 C71a C76 120(1) . . . ?
C72 C71a C70a 139(1) . . . ?
C72 C71a C72a 100(1) . . . ?
C72 C71a C76a 19.4(8) . . . ?
C75 C71a C76 30(1) . . . ?
C75 C71a C70a 128(1) . . . ?
C75 C71a C72a 13.6(8) . . . ?
C75 C71a C76a 110(1) . . . ?
C76 C71a C70a 99(1) . . . ?
C76 C71a C72a 20(1) . . . ?
C76 C71a C76a 139(1) . . . ?
C70a C71a C72a 119(1) . . . ?
C70a C71a C76a 120(1) . . . ?
C72a C71a C76a 119(1) . . . ?
C71 C72a C74 100(1) . . . ?
C71 C72a C71a 12.4(9) . . . ?
C71 C72a C73a 109(1) . . . ?
C71 C72a O11a 130(1) . . . ?
C74 C72a C71a 108(1) . . . ?
C74 C72a C73a 20.5(8) . . . ?
C74 C72a O11a 128(1) . . . ?
C71a C72a C73a 120(1) . . . ?
C71a C72a O11a 120(1) . . . ?
C73a C72a O11a 119(1) . . . ?
C73 C73a C76 97.0(9) . . . ?
C73 C73a C72a 103(1) . . . ?
C73 C73a C74a 20.9(8) . . . ?
C73 C73a O12a 141(1) . . . ?
C76 C73a C72a 6(1) . . . ?
C76 C73a C74a 114(1) . . . ?
C76 C73a O12a 121(1) . . . ?
C72a C73a C74a 120(1) . . . ?
C72a C73a O12a 115(1) . . . ?
C74a C73a O12a 123(1) . . . ?
C72 C74a C74 107(1) . . . ?
C72 C74a O12 87(1) . . . ?
C72 C74a C73a 96(1) . . . ?
C72 C74a C75a 24.6(7) . . . ?
C74 C74a O12 123(1) . . . ?
C74 C74a C73a 36(1) . . . ?
C74 C74a C75a 123(1) . . . ?
O12 C74a C73a 159(1) . . . ?
O12 C74a C75a 63(1) . . . ?
C73a C74a C75a 121(1) . . . ?
C71 C75a O11 81(1) . . . ?
C71 C75a O12 153(1) . . . ?
C71 C75a C74a 94(1) . . . ?
C71 C75a C76a 24.1(8) . . . ?
O11 C75a O12 123(1) . . . ?
O11 C75a C74a 165(1) . . . ?
O11 C75a C76a 59(1) . . . ?
O12 C75a C74a 63(1) . . . ?
O12 C75a C76a 163(1) . . . ?
C74a C75a C76a 118(1) . . . ?
C70 C76a C71 50(1) . . . ?
C70 C76a C73 153(1) . . . ?
C70 C76a O11 115(1) . . . ?
C70 C76a C71a 57(1) . . . ?
C70 C76a C75a 163(1) . . . ?
C71 C76a C73 103(1) . . . ?
C71 C76a O11 155(1) . . . ?
C71 C76a C71a 12(1) . . . ?
C71 C76a C75a 123(1) . . . ?
C73 C76a O11 85(1) . . . ?
C73 C76a C71a 97(1) . . . ?
C73 C76a C75a 23.6(8) . . . ?
O11 C76a C71a 167(1) . . . ?
O11 C76a C75a 62(1) . . . ?
C71a C76a C75a 119(1) . . . ?
C75 O11a C76 56.2(9) . . . ?
C75 O11a C72a 34.2(8) . . . ?
C76 O11a C72a 23.4(8) . . . ?
C74 O12a C75 51.1(8) . . . ?
C74 O12a C73a 27.5(7) . . . ?
C74 O12a C79 142(1) . . 3_566 ?
C75 O12a C73a 36.2(8) . . . ?
C75 O12a C79 134(1) . . 3_566 ?
C73a O12a C79 166(1) . . 3_566 ?
CL1 C77 CL2 113.2(5) . . . ?
CL3 C78 CL4 109.3(4) . . . ?
O12a C79 CL5 140(1) . 3_566 . ?
O12a C79 CL5 107(1) . 3_566 3_566 ?
CL5 C79 CL5 102.9(9) . . 3_566 ?
C79 CL5 C79 77.1(9) . . 3_566 ?

loop_
_geom_bond_atom_site_label_1
_geom_bond_atom_site_label_2
_geom_bond_distance
_geom_bond_site_symmetry_1
_geom_bond_site_symmetry_2
_geom_bond_publ_flag
C1 C2 1.435(6) . . ?
C1 C20 1.394(6) . . ?
C1 N21 1.379(6) . . ?
C2 C3 1.351(7) . . ?
C3 C4 1.416(7) . . ?
C4 C5 1.394(7) . . ?
C4 N21 1.386(6) . . ?
C5 C6 1.398(7) . . ?
C5 C25 1.513(6) . . ?
C6 C7 1.459(6) . . ?
C6 C9 2.184(7) . . ?
C6 N22 1.364(6) . . ?
C7 C8 1.336(7) . . ?
C8 C9 1.456(6) . . ?
C9 C10 1.400(6) . . ?
C9 N22 1.371(6) . . ?
C10 C11 1.403(6) . . ?
C10 C38 1.507(7) . . ?
C11 C12 1.428(7) . . ?
C11 N23 1.380(6) . . ?
C12 C13 1.357(7) . . ?
C13 C14 1.427(7) . . ?
C14 C15 1.397(7) . . ?
C14 N23 1.390(6) . . ?
C15 C16 1.399(7) . . ?
C15 C51 1.510(6) . . ?
C16 C17 1.461(7) . . ?
C16 C19 2.181(7) . . ?
C16 N24 1.365(6) . . ?
C17 C18 1.337(7) . . ?
C18 C19 1.457(6) . . ?
C19 C20 1.412(7) . . ?
C19 N24 1.367(6) . . ?
C20 C64 1.499(7) . . ?
C25 C26 1.405(6) . . ?
C25 C30 1.388(7) . . ?
C26 C27 1.384(7) . . ?
C26 N1 1.417(6) . . ?
C27 C28 1.381(7) . . ?
C28 C29 1.374(7) . . ?
C29 C30 1.380(7) . . ?
N1 C31 1.370(6) . . ?
C31 O1 1.237(6) . . ?
C31 C32 1.477(7) . . ?
C32 C33 1.399(7) . . ?
C32 C37 1.405(7) . . ?
C33 C34 1.393(8) . . ?
C33 O2 1.367(6) . . ?
C34 C35 1.377(8) . . ?
C34 O3 1.372(7) . . ?
C35 C36 1.373(9) . . ?
C36 C37 1.372(8) . . ?
C38 C39 1.393(7) . . ?
C38 C43 1.385(7) . . ?
C39 C40 1.403(7) . . ?
C39 N2 1.415(6) . . ?
C40 C41 1.374(8) . . ?
C41 C42 1.357(8) . . ?
C42 C43 1.388(7) . . ?
N2 C44 1.358(6) . . ?
C44 O4 1.236(6) . . ?
C44 C45 1.472(7) . . ?
C45 C46 1.399(7) . . ?
C45 C50 1.398(7) . . ?
C46 C47 1.401(8) . . ?
C46 O5 1.365(6) . . ?
C47 C48 1.368(8) . . ?
C47 O6 1.358(7) . . ?
C48 C49 1.387(9) . . ?
C49 C50 1.367(8) . . ?
C51 C52 1.392(7) . . ?
C51 C56 1.390(7) . . ?
C52 C53 1.392(7) . . ?
C52 N3 1.425(6) . . ?
C53 C54 1.370(8) . . ?
C54 C55 1.379(8) . . ?
C55 C56 1.381(7) . . ?
N3 C57 1.357(6) . . ?
C57 O7 1.240(6) . . ?
C57 C58 1.485(7) . . ?
C58 C59 1.394(7) . . ?
C58 C63 1.402(7) . . ?
C59 C60 1.420(8) . . ?
C59 O8 1.349(6) . . ?
C60 C61 1.355(8) . . ?
C60 O9 1.347(7) . . ?
C61 C62 1.378(8) . . ?
C62 C63 1.381(8) . . ?
C64 C65 1.394(8) . . ?
C64 C69 1.398(7) . . ?
C65 C66 1.401(8) . . ?
C65 N4 1.400(8) . . ?
C66 C67 1.374(9) . . ?
C67 C68 1.391(9) . . ?
C68 C69 1.420(8) . . ?
N4 C70 1.14(1) . . ?
N4 O10 1.97(1) . . ?
N4 C70a 1.11(1) . . ?
N4 O10a 1.93(1) . . ?
C70 O10 1.22(1) . . ?
C70 C71 1.52(2) . . ?
C70 C70a 1.32(2) . . ?
C70 C71a 1.71(2) . . ?
C70 C76a 1.96(2) . . ?
C71 C72 1.39(2) . . ?
C71 C76 1.39(2) . . ?
C71 C70a 1.70(2) . . ?
C71 C72a 1.70(2) . . ?
C71 C75a 2.17(2) . . ?
C71 C76a 1.07(2) . . ?
C72 C73 1.39(2) . . ?
C72 O11 1.36(2) . . ?
C72 C71a 1.71(2) . . ?
C72 C74a 1.88(2) . . ?
C73 C74 1.40(2) . . ?
C73 O12 1.34(1) . . ?
C73 C73a 1.79(2) . . ?
C73 C76a 1.93(2) . . ?
C74 C75 1.44(2) . . ?
C74 C72a 1.95(2) . . ?
C74 C74a 1.06(2) . . ?
C74 O12a 1.72(2) . . ?
C75 C76 1.40(2) . . ?
C75 C71a 2.17(2) . . ?
C75 O11a 1.56(2) . . ?
C75 O12a 1.60(2) . . ?
C76 C70a 1.96(2) . . ?
C76 C71a 1.01(2) . . ?
C76 C73a 1.92(2) . . ?
C76 O11a 1.41(2) . . ?
O11 C75a 1.45(2) . . ?
O11 C76a 1.42(2) . . ?
O12 C74a 1.58(2) . . ?
O12 C75a 1.58(2) . . ?
C70a O10a 1.22(1) . . ?
C70a C71a 1.51(2) . . ?
C71a C72a 1.40(2) . . ?
C71a C76a 1.44(2) . . ?
C72a C73a 1.38(2) . . ?
C72a O11a 1.36(2) . . ?
C73a C74a 1.36(2) . . ?
C73a O12a 1.37(2) . . ?
C74a C75a 1.43(2) . . ?
C75a C76a 1.39(2) . . ?
O12a C79 2.19(2) . 3_566 ?
C77 CL1 1.711(8) . . ?
C77 CL2 1.754(9) . . ?
C78 CL3 1.743(7) . . ?
C78 CL4 1.781(7) . . ?
C79 CL5 1.83(2) . . ?
C79 CL5 1.91(2) . 3_566 ?

loop_
_geom_contact_atom_site_label_1
_geom_contact_atom_site_label_2
_geom_contact_distance
_geom_contact_site_symmetry_1
_geom_contact_site_symmetry_2
_geom_contact_publ_flag
? ? ? ? ? ?
